data_1516265
loop_
_publ_author_name
'Dong, Jiaxing'
'Wang, Fei'
'You, Jingsong'

_publ_section_title
;
 Copper-Mediated Tandem Oxidative C(sp(2))-H/C(sp)-H Alkynylation and
 Annulation of Arenes with Terminal Alkynes.
;
_journal_issue 11
_journal_name_full 'Organic letters'
_journal_page_first 2884
_journal_page_last 2887
_journal_paper_doi 10.1021/ol501023n
_journal_volume 16
_journal_year 2014
_chemical_formula_moiety 'C24 H16 N2 O'
_chemical_formula_sum 'C24 H16 N2 O'
_chemical_formula_weight 348.39
_chemical_name_systematic
;
 ?
;
_space_group_crystal_system orthorhombic
_space_group_IT_number 61
_space_group_name_Hall '-P 2ac 2ab'
_space_group_name_H-M_alt 'P b c a'
_symmetry_space_group_name_Hall '-P 2ac 2ab'
_symmetry_space_group_name_H-M 'P b c a'
_atom_sites_solution_hydrogens geom
_atom_sites_solution_primary direct
_audit_creation_date 2013-08-29
_audit_creation_method
;
  Olex2 1.2
  (compiled Apr 23 2013 17:54:37, GUI svn.r4466)
;
_cell_angle_alpha 90
_cell_angle_beta 90
_cell_angle_gamma 90
_cell_formula_units_Z 8
_cell_length_a 14.7042(4)
_cell_length_b 8.8119(3)
_cell_length_c 27.6407(7)
_cell_measurement_reflns_used 2518
_cell_measurement_temperature 293(2)
_cell_measurement_theta_max 28.9671
_cell_measurement_theta_min 2.9419
_cell_volume 3581.46(18)
_computing_cell_refinement
;
CrysAlisPro, Agilent Technologies,
Version 1.171.35.21 (release 20-01-2012 CrysAlis171 .NET)
(compiled Jan 23 2012,18:06:46)
;
_computing_data_collection
;
CrysAlisPro, Agilent Technologies,
Version 1.171.35.21 (release 20-01-2012 CrysAlis171 .NET)
(compiled Jan 23 2012,18:06:46)
;
_computing_data_reduction
;
CrysAlisPro, Agilent Technologies,
Version 1.171.35.21 (release 20-01-2012 CrysAlis171 .NET)
(compiled Jan 23 2012,18:06:46)
;
_computing_molecular_graphics
;
O. V. Dolomanov, L. J. Bourhis, R. J. Gildea, J. A. K. Howard and H. Puschmann,
OLEX2: a complete structure solution, refinement and analysis program.
J. Appl. Cryst. (2009). 42, 339-341.
;
_computing_publication_material
;
O. V. Dolomanov, L. J. Bourhis, R. J. Gildea, J. A. K. Howard and H. Puschmann,
OLEX2: a complete structure solution, refinement and analysis program.
J. Appl. Cryst. (2009). 42, 339-341.
;
_computing_structure_refinement
;
SHELXL-2012, G.M. Sheldrick, Acta Cryst.
(2008). A64, 112-122
;
_computing_structure_solution
;
SHELXS, G.M. Sheldrick, Acta Cryst.
(2008). A64, 112-122
;
_diffrn_ambient_temperature 293.15
_diffrn_detector_area_resol_mean 16.0874
_diffrn_measured_fraction_theta_full 0.998
_diffrn_measured_fraction_theta_max 0.999
_diffrn_measurement_details
;
  1 omega  -93.00  -65.80   0.8000   20.0000
omega____ theta____ kappa____ phi______ frames
    -      -17.3611 -178.0000  -90.0000 34

  2 omega   -6.00   24.40   0.8000   20.0000
omega____ theta____ kappa____ phi______ frames
    -      -17.3611 -103.0000  -97.0000 38

  3 omega  -36.00    4.00   0.8000   20.0000
omega____ theta____ kappa____ phi______ frames
    -      -17.3611  -57.0000    0.0000 50

  4 omega  -50.00   12.40   0.8000   20.0000
omega____ theta____ kappa____ phi______ frames
    -       19.1580  -57.0000  120.0000 78
;
_diffrn_measurement_device_type 'Xcalibur, Eos'
_diffrn_measurement_method '\w scans'
_diffrn_orient_matrix_UB_11 -0.0318968000
_diffrn_orient_matrix_UB_12 0.0586759000
_diffrn_orient_matrix_UB_13 0.0045519000
_diffrn_orient_matrix_UB_21 -0.0334575000
_diffrn_orient_matrix_UB_22 -0.0406068000
_diffrn_orient_matrix_UB_23 -0.0131784000
_diffrn_orient_matrix_UB_31 -0.0137648000
_diffrn_orient_matrix_UB_32 -0.0372881000
_diffrn_orient_matrix_UB_33 0.0215406000
_diffrn_radiation_monochromator graphite
_diffrn_radiation_type 'Mo K\a'
_diffrn_radiation_wavelength 0.7107
_diffrn_reflns_av_R_equivalents 0.0269
_diffrn_reflns_av_unetI/netI 0.0382
_diffrn_reflns_Laue_measured_fraction_full 0.998
_diffrn_reflns_Laue_measured_fraction_max 0.999
_diffrn_reflns_limit_h_max 18
_diffrn_reflns_limit_h_min -18
_diffrn_reflns_limit_k_max 8
_diffrn_reflns_limit_k_min -11
_diffrn_reflns_limit_l_max 33
_diffrn_reflns_limit_l_min -34
_diffrn_reflns_number 10163
_diffrn_reflns_point_group_measured_fraction_full 0.998
_diffrn_reflns_point_group_measured_fraction_max 0.999
_diffrn_reflns_theta_full 25.242
_diffrn_reflns_theta_max 26.366
_diffrn_reflns_theta_min 2.948
_diffrn_source 'Enhance (Mo) X-ray Source'
_exptl_absorpt_coefficient_mu 0.080
_exptl_absorpt_correction_T_max 1.00000
_exptl_absorpt_correction_T_min 0.98298
_exptl_absorpt_correction_type multi-scan
_exptl_absorpt_process_details
;
CrysAlisPro, Agilent Technologies,
Version 1.171.35.21 (release 20-01-2012 CrysAlis171 .NET)
(compiled Jan 23 2012,18:06:46)
Empirical absorption correction using spherical harmonics,
 implemented in SCALE3 ABSPACK scaling algorithm.
;
_exptl_crystal_colour colorless
_exptl_crystal_density_diffrn 1.292
_exptl_crystal_description block
_exptl_crystal_F_000 1456
_exptl_crystal_size_max 0.3
_exptl_crystal_size_mid 0.25
_exptl_crystal_size_min 0.2
_refine_diff_density_max 0.160
_refine_diff_density_min -0.164
_refine_diff_density_rms 0.031
_refine_ls_extinction_method none
_refine_ls_goodness_of_fit_ref 1.027
_refine_ls_hydrogen_treatment constr
_refine_ls_matrix_type full
_refine_ls_number_parameters 244
_refine_ls_number_reflns 3654
_refine_ls_number_restraints 0
_refine_ls_restrained_S_all 1.027
_refine_ls_R_factor_all 0.0834
_refine_ls_R_factor_gt 0.0474
_refine_ls_shift/su_max 0.000
_refine_ls_shift/su_mean 0.000
_refine_ls_structure_factor_coef Fsqd
_refine_ls_weighting_details
;
 w=1/[\s^2^(Fo^2^)+(0.0314P)^2^+0.7473P]
 where P=(Fo^2^+2Fc^2^)/3
;
_refine_ls_weighting_scheme calc
_refine_ls_wR_factor_gt 0.0893
_refine_ls_wR_factor_ref 0.1051
_reflns_Friedel_coverage 0.000
_reflns_number_gt 2400
_reflns_number_total 3654
_reflns_threshold_expression 'I > 2\s(I)'
_cod_data_source_file ol501023n_si_001.cif
_cod_data_source_block 130828_s4_djx
_cod_depositor_comments 'Adding full bibliography for 1516265.cif.'
_cod_original_cell_volume 3581.47(19)
_cod_database_code 1516265
_chemical_oxdiff_formula C12H20N3
_reflns_odcompleteness_completeness 99.66
_reflns_odcompleteness_iscentric 1
_reflns_odcompleteness_theta 26.32
_olex2_refinement_description
;
1. Fixed Uiso
 At 1.2 times of:
  All C(H) groups
2.a Aromatic/amide H refined with riding coordinates:
 C5(H5), C6(H6), C7(H7), C8(H8), C10(H10), C11(H11), C12(H12), C15(H15),
 C16(H16), C17(H17), C18(H18), C20(H20), C21(H21), C22(H22), C23(H23), C24(H24)
;
_shelx_estimated_absorpt_t_max 0.984
_shelx_estimated_absorpt_t_min 0.976
_shelx_space_group_comment
;
The symmetry employed for this shelxl refinement is uniquely defined
by the following loop, which should always be used as a source of
symmetry information in preference to the above space-group names.
They are only intended as comments.
;
_shelxl_version_number 2013-2

loop_
_space_group_symop_operation_xyz
'x, y, z'
'-x+1/2, -y, z+1/2'
'x+1/2, -y+1/2, -z'
'-x, y+1/2, -z+1/2'
'-x, -y, -z'
'x-1/2, y, -z-1/2'
'-x-1/2, y-1/2, z'
'x, -y-1/2, z-1/2'

loop_
_atom_site_label
_atom_site_type_symbol
_atom_site_fract_x
_atom_site_fract_y
_atom_site_fract_z
_atom_site_U_iso_or_equiv
_atom_site_adp_type
_atom_site_occupancy
_atom_site_site_symmetry_order
_atom_site_calc_flag
_atom_site_refinement_flags_posn
_atom_site_refinement_flags_adp
O1 O 0.17692(9) 0.99976(15) 0.33449(4) 0.0619(4) Uani 1 1 d . .
N1 N 0.09641(9) 0.81645(16) 0.37653(4) 0.0414(4) Uani 1 1 d . .
N2 N -0.08719(10) 0.84358(17) 0.35237(5) 0.0474(4) Uani 1 1 d . .
C1 C 0.14795(11) 0.9480(2) 0.37236(6) 0.0437(4) Uani 1 1 d . .
C2 C 0.15685(12) 1.0084(2) 0.42174(6) 0.0446(4) Uani 1 1 d . .
C3 C 0.10883(11) 0.9160(2) 0.45296(6) 0.0436(4) Uani 1 1 d . .
C4 C 0.07100(12) 0.7878(2) 0.42533(6) 0.0428(4) Uani 1 1 d . .
C5 C 0.10491(12) 0.9502(2) 0.50189(6) 0.0558(5) Uani 1 1 d . .
H5 H 0.0733 0.8884 0.5234 0.067 Uiso 1 1 calc R U
C6 C 0.14944(14) 1.0791(3) 0.51774(7) 0.0666(6) Uani 1 1 d . .
H6 H 0.1468 1.1048 0.5503 0.080 Uiso 1 1 calc R U
C7 C 0.19780(14) 1.1709(3) 0.48632(8) 0.0695(6) Uani 1 1 d . .
H7 H 0.2276 1.2564 0.4980 0.083 Uiso 1 1 calc R U
C8 C 0.20201(13) 1.1364(2) 0.43778(7) 0.0601(5) Uani 1 1 d . .
H8 H 0.2343 1.1975 0.4164 0.072 Uiso 1 1 calc R U
C9 C 0.06056(12) 0.74143(19) 0.33470(5) 0.0413(4) Uani 1 1 d . .
C10 C 0.11738(13) 0.6627(2) 0.30487(6) 0.0540(5) Uani 1 1 d . .
H10 H 0.1795 0.6610 0.3111 0.065 Uiso 1 1 calc R U
C11 C 0.08244(16) 0.5843(3) 0.26480(7) 0.0658(6) Uani 1 1 d . .
H11 H 0.1217 0.5314 0.2445 0.079 Uiso 1 1 calc R U
C12 C -0.00801(16) 0.5849(2) 0.25531(7) 0.0632(6) Uani 1 1 d . .
H12 H -0.0305 0.5293 0.2293 0.076 Uiso 1 1 calc R U
C13 C -0.06815(13) 0.6690(2) 0.28453(6) 0.0495(5) Uani 1 1 d . .
C14 C -0.03388(12) 0.75179(19) 0.32453(6) 0.0402(4) Uani 1 1 d . .
C15 C -0.16213(14) 0.6792(3) 0.27534(7) 0.0646(6) Uani 1 1 d . .
H15 H -0.1878 0.6246 0.2500 0.078 Uiso 1 1 calc R U
C16 C -0.21484(14) 0.7682(3) 0.30339(7) 0.0682(6) Uani 1 1 d . .
H16 H -0.2771 0.7751 0.2979 0.082 Uiso 1 1 calc R U
C17 C -0.17406(13) 0.8502(2) 0.34103(7) 0.0590(5) Uani 1 1 d . .
H17 H -0.2110 0.9139 0.3593 0.071 Uiso 1 1 calc R U
C18 C 0.02662(12) 0.6695(2) 0.44382(6) 0.0505(5) Uani 1 1 d . .
H18 H 0.0120 0.6779 0.4764 0.061 Uiso 1 1 calc R U
C19 C -0.00269(14) 0.5281(2) 0.42062(6) 0.0507(5) Uani 1 1 d . .
C20 C 0.05502(15) 0.4446(2) 0.39116(7) 0.0606(5) Uani 1 1 d . .
H20 H 0.1141 0.4786 0.3859 0.073 Uiso 1 1 calc R U
C21 C 0.02612(18) 0.3119(3) 0.36961(8) 0.0761(7) Uani 1 1 d . .
H21 H 0.0653 0.2587 0.3493 0.091 Uiso 1 1 calc R U
C22 C -0.0599(2) 0.2580(3) 0.37788(9) 0.0832(7) Uani 1 1 d . .
H22 H -0.0793 0.1690 0.3631 0.100 Uiso 1 1 calc R U
C23 C -0.11698(18) 0.3360(3) 0.40812(9) 0.0798(7) Uani 1 1 d . .
H23 H -0.1749 0.2984 0.4143 0.096 Uiso 1 1 calc R U
C24 C -0.08935(15) 0.4699(2) 0.42948(7) 0.0650(6) Uani 1 1 d . .
H24 H -0.1288 0.5217 0.4499 0.078 Uiso 1 1 calc R U

loop_
_atom_site_aniso_label
_atom_site_aniso_U_11
_atom_site_aniso_U_22
_atom_site_aniso_U_33
_atom_site_aniso_U_23
_atom_site_aniso_U_13
_atom_site_aniso_U_12
O1 0.0717(9) 0.0700(9) 0.0441(7) 0.0059(7) 0.0057(6) -0.0173(8)
N1 0.0449(8) 0.0460(9) 0.0332(7) -0.0011(6) -0.0017(6) -0.0028(7)
N2 0.0487(9) 0.0513(9) 0.0420(8) -0.0040(7) 0.0007(7) 0.0020(8)
C1 0.0409(10) 0.0479(11) 0.0424(10) 0.0008(8) -0.0019(8) -0.0006(9)
C2 0.0421(10) 0.0490(11) 0.0428(10) -0.0045(8) -0.0055(8) 0.0009(9)
C3 0.0420(10) 0.0509(11) 0.0379(9) -0.0040(8) -0.0046(8) 0.0058(9)
C4 0.0441(10) 0.0496(11) 0.0347(9) 0.0025(8) -0.0014(8) 0.0026(9)
C5 0.0550(12) 0.0713(14) 0.0411(10) -0.0039(10) -0.0037(9) 0.0050(11)
C6 0.0636(13) 0.0890(17) 0.0472(12) -0.0253(12) -0.0107(10) 0.0084(13)
C7 0.0644(13) 0.0751(15) 0.0691(14) -0.0235(12) -0.0095(12) -0.0107(12)
C8 0.0566(12) 0.0643(13) 0.0593(12) -0.0071(10) -0.0023(10) -0.0101(11)
C9 0.0495(10) 0.0424(10) 0.0321(8) -0.0019(8) -0.0005(8) -0.0022(9)
C10 0.0521(11) 0.0630(13) 0.0468(11) -0.0059(9) 0.0030(9) 0.0044(10)
C11 0.0761(15) 0.0706(14) 0.0507(12) -0.0197(11) 0.0102(11) 0.0085(13)
C12 0.0796(15) 0.0660(14) 0.0440(11) -0.0182(10) -0.0004(11) -0.0056(13)
C13 0.0590(12) 0.0508(11) 0.0388(10) -0.0037(9) -0.0031(9) -0.0084(10)
C14 0.0493(10) 0.0389(9) 0.0324(8) -0.0003(7) -0.0007(8) -0.0042(9)
C15 0.0629(13) 0.0789(15) 0.0520(12) -0.0082(11) -0.0100(11) -0.0178(12)
C16 0.0476(12) 0.0933(18) 0.0637(13) -0.0031(13) -0.0085(10) -0.0084(12)
C17 0.0494(12) 0.0731(15) 0.0545(12) -0.0020(10) 0.0029(10) 0.0027(11)
C18 0.0560(12) 0.0555(12) 0.0401(10) 0.0046(9) 0.0017(9) 0.0006(10)
C19 0.0613(12) 0.0469(11) 0.0440(10) 0.0102(9) -0.0052(9) -0.0017(10)
C20 0.0678(13) 0.0500(12) 0.0640(13) 0.0064(10) -0.0032(11) 0.0014(11)
C21 0.102(2) 0.0516(14) 0.0743(15) -0.0010(11) -0.0059(14) 0.0085(14)
C22 0.113(2) 0.0543(14) 0.0828(17) 0.0062(13) -0.0273(16) -0.0178(16)
C23 0.0829(17) 0.0700(17) 0.0866(17) 0.0204(14) -0.0148(14) -0.0238(15)
C24 0.0680(14) 0.0621(14) 0.0648(13) 0.0148(11) 0.0001(11) -0.0053(12)

loop_
_atom_type_symbol
_atom_type_description
_atom_type_scat_dispersion_real
_atom_type_scat_dispersion_imag
_atom_type_scat_source
C C 0.0033 0.0016 'International Tables Vol C Tables 4.2.6.8 and 6.1.1.4'
H H 0.0000 0.0000 'International Tables Vol C Tables 4.2.6.8 and 6.1.1.4'
N N 0.0061 0.0033 'International Tables Vol C Tables 4.2.6.8 and 6.1.1.4'
O O 0.0106 0.0060 'International Tables Vol C Tables 4.2.6.8 and 6.1.1.4'

loop_
_geom_angle_atom_site_label_1
_geom_angle_atom_site_label_2
_geom_angle_atom_site_label_3
_geom_angle
C1 N1 C4 111.72(14)
C1 N1 C9 121.24(13)
C4 N1 C9 125.94(14)
C17 N2 C14 116.72(16)
O1 C1 N1 125.03(16)
O1 C1 C2 129.09(17)
N1 C1 C2 105.87(14)
C3 C2 C1 108.72(15)
C3 C2 C8 121.78(16)
C8 C2 C1 129.49(17)
C2 C3 C4 108.75(14)
C2 C3 C5 120.15(17)
C5 C3 C4 131.07(17)
N1 C4 C3 104.87(14)
C18 C4 N1 129.17(16)
C18 C4 C3 125.90(16)
C3 C5 H5 121.0
C6 C5 C3 117.91(19)
C6 C5 H5 121.0
C5 C6 H6 119.2
C5 C6 C7 121.66(18)
C7 C6 H6 119.2
C6 C7 H7 119.8
C8 C7 C6 120.4(2)
C8 C7 H7 119.8
C2 C8 H8 120.9
C7 C8 C2 118.12(19)
C7 C8 H8 120.9
C10 C9 N1 119.83(16)
C10 C9 C14 120.82(16)
C14 C9 N1 119.34(14)
C9 C10 H10 119.9
C9 C10 C11 120.23(18)
C11 C10 H10 119.9
C10 C11 H11 119.7
C12 C11 C10 120.69(19)
C12 C11 H11 119.7
C11 C12 H12 119.8
C11 C12 C13 120.45(18)
C13 C12 H12 119.8
C12 C13 C14 119.67(18)
C15 C13 C12 123.10(18)
C15 C13 C14 117.21(17)
N2 C14 C9 119.24(15)
N2 C14 C13 122.75(16)
C13 C14 C9 117.98(16)
C13 C15 H15 120.1
C16 C15 C13 119.82(18)
C16 C15 H15 120.1
C15 C16 H16 120.6
C15 C16 C17 118.76(19)
C17 C16 H16 120.6
N2 C17 C16 124.67(19)
N2 C17 H17 117.7
C16 C17 H17 117.7
C4 C18 H18 115.1
C4 C18 C19 129.90(16)
C19 C18 H18 115.1
C20 C19 C18 121.85(18)
C20 C19 C24 117.82(19)
C24 C19 C18 120.27(19)
C19 C20 H20 119.5
C21 C20 C19 121.0(2)
C21 C20 H20 119.5
C20 C21 H21 119.8
C22 C21 C20 120.4(2)
C22 C21 H21 119.8
C21 C22 H22 120.2
C23 C22 C21 119.6(2)
C23 C22 H22 120.2
C22 C23 H23 119.7
C22 C23 C24 120.6(2)
C24 C23 H23 119.7
C19 C24 H24 119.7
C23 C24 C19 120.5(2)
C23 C24 H24 119.7

loop_
_geom_bond_atom_site_label_1
_geom_bond_atom_site_label_2
_geom_bond_distance
O1 C1 1.2187(19)
N1 C1 1.390(2)
N1 C4 1.4220(19)
N1 C9 1.4325(19)
N2 C14 1.364(2)
N2 C17 1.317(2)
C1 C2 1.471(2)
C2 C3 1.381(2)
C2 C8 1.382(2)
C3 C4 1.473(2)
C3 C5 1.387(2)
C4 C18 1.332(2)
C5 H5 0.9300
C5 C6 1.382(3)
C6 H6 0.9300
C6 C7 1.383(3)
C7 H7 0.9300
C7 C8 1.377(3)
C8 H8 0.9300
C9 C10 1.364(2)
C9 C14 1.420(2)
C10 H10 0.9300
C10 C11 1.403(3)
C11 H11 0.9300
C11 C12 1.356(3)
C12 H12 0.9300
C12 C13 1.409(3)
C13 C14 1.417(2)
C13 C15 1.408(3)
C15 H15 0.9300
C15 C16 1.348(3)
C16 H16 0.9300
C16 C17 1.401(3)
C17 H17 0.9300
C18 H18 0.9300
C18 C19 1.466(3)
C19 C20 1.387(3)
C19 C24 1.395(3)
C20 H20 0.9300
C20 C21 1.379(3)
C21 H21 0.9300
C21 C22 1.370(3)
C22 H22 0.9300
C22 C23 1.370(3)
C23 H23 0.9300
C23 C24 1.381(3)
C24 H24 0.9300
